data_4324205
loop_
_publ_author_name
'Ana C. Coelho'
'Mariela Nolasco'
'Salete S. Balula'
'Margarida M. Antunes'
'Cl\'audia C. L. Pereira'
'Filipe A. Almeida Paz'
'Anabela A. Valente'
'Martyn Pillinger'
'Paulo Ribeiro-Claro'
'Jacek Klinowski'
'Isabel S. Gon\,calves'

_publ_contact_author_address
; Department of Chemistry
  University of Aveiro
  CICECO
  3810-193
  Aveiro
  Portugal
;
_publ_contact_author_email igoncalves@dq.ua.pt
_publ_contact_author_fax '+351 234 370084'
_publ_contact_author_name 'Professor Isabel Goncalves'
_publ_contact_author_phone '+351 234 378190'
_publ_section_title
;
 Chemistry and Catalytic Activity of Molybdenum(VI)-Pyrazolylpyridine
 Complexes in Olefin Epoxidation. Crystal Structures of Monomeric Dioxo,
 Dioxo-\m-oxo, and Oxodiperoxo Derivatives
;
_journal_name_full 'Inorganic Chemistry'
_journal_page_first 525
_journal_page_last 538
_journal_paper_doi 10.1021/ic101384p
_journal_volume 50
_journal_year 2011
_chemical_formula_moiety 'C8 H8 N3, Cl Mo O5'
_chemical_formula_sum 'C8 H8 Cl Mo N3 O5'
_chemical_formula_weight 357.56
_chemical_name_systematic
; 
 ? 
;
_space_group_IT_number 14
_symmetry_cell_setting monoclinic
_symmetry_space_group_name_Hall '-P 2ybc'
_symmetry_space_group_name_H-M 'P 1 21/c 1'
_atom_sites_solution_hydrogens mixed
_atom_sites_solution_primary direct
_atom_sites_solution_secondary difmap
_audit_creation_date '07 February 2010'
_audit_creation_method 'SHELXL-97, manual editing plus enCIFer'
_cell_angle_alpha 90.00
_cell_angle_beta 97.371(7)
_cell_angle_gamma 90.00
_cell_formula_units_Z 4
_cell_length_a 8.9171(15)
_cell_length_b 6.6239(10)
_cell_length_c 19.872(3)
_cell_measurement_reflns_used 9377
_cell_measurement_temperature 100(2)
_cell_measurement_theta_max 29.14
_cell_measurement_theta_min 2.89
_cell_volume 1164.1(3)
_computing_cell_refinement 'APEX2 '
_computing_data_collection 'APEX2 (Bruker, 2006)'
_computing_data_reduction 'SAINT+ (Bruker, 1997-2005)'
_computing_molecular_graphics 'DIAMOND (Brandenburg, 2006)'
_computing_publication_material 'SHELXTL '
_computing_structure_refinement 'SHELXTL '
_computing_structure_solution 'SHELXTL (Bruker 2001)'
_diffrn_ambient_temperature 100(2)
_diffrn_measured_fraction_theta_full 0.995
_diffrn_measured_fraction_theta_max 0.995
_diffrn_measurement_device_type 'Bruker X8 Kappa CCD APEX II'
_diffrn_measurement_method 'omega/phi scans'
_diffrn_radiation_monochromator graphite
_diffrn_radiation_source 'fine-focus sealed tube'
_diffrn_radiation_type MoK\a
_diffrn_radiation_wavelength 0.71073
_diffrn_reflns_av_R_equivalents 0.0346
_diffrn_reflns_av_sigmaI/netI 0.0193
_diffrn_reflns_limit_h_max 12
_diffrn_reflns_limit_h_min -12
_diffrn_reflns_limit_k_max 8
_diffrn_reflns_limit_k_min -8
_diffrn_reflns_limit_l_max 27
_diffrn_reflns_limit_l_min -27
_diffrn_reflns_number 39382
_diffrn_reflns_theta_full 29.13
_diffrn_reflns_theta_max 29.13
_diffrn_reflns_theta_min 3.71
_exptl_absorpt_coefficient_mu 1.373
_exptl_absorpt_correction_T_max 0.9471
_exptl_absorpt_correction_T_min 0.8749
_exptl_absorpt_correction_type multi-scan
_exptl_absorpt_process_details
;
 SADABS (Sheldrick, 1997)
;
_exptl_crystal_colour Colourless
_exptl_crystal_density_diffrn 2.040
_exptl_crystal_description Plate
_exptl_crystal_F_000 704
_exptl_crystal_size_max 0.10
_exptl_crystal_size_mid 0.10
_exptl_crystal_size_min 0.04
_refine_diff_density_max 4.181
_refine_diff_density_min -1.090
_refine_diff_density_rms 0.200
_refine_ls_extinction_method none
_refine_ls_goodness_of_fit_ref 1.255
_refine_ls_hydrogen_treatment mixed
_refine_ls_matrix_type full
_refine_ls_number_parameters 166
_refine_ls_number_reflns 3115
_refine_ls_number_restraints 1
_refine_ls_restrained_S_all 1.255
_refine_ls_R_factor_all 0.0627
_refine_ls_R_factor_gt 0.0575
_refine_ls_shift/su_max 0.000
_refine_ls_shift/su_mean 0.000
_refine_ls_structure_factor_coef Fsqd
_refine_ls_weighting_details 'calc w=1/[\s^2^(Fo^2^)+(0.0356P)^2^+15.7473P] where P=(Fo^2^+2Fc^2^)/3'
_refine_ls_weighting_scheme calc
_refine_ls_wR_factor_gt 0.1466
_refine_ls_wR_factor_ref 0.1487
_reflns_number_gt 2786
_reflns_number_total 3115
_reflns_threshold_expression I>2\s(I)
_cod_data_source_file ic101384p_si_005.cif
_cod_data_source_block 4
_cod_original_sg_symbol_H-M 'P 21/c'
_cod_database_code 4324205

loop_
_symmetry_equiv_pos_as_xyz
'x, y, z'
'-x, y+1/2, -z+1/2'
'-x, -y, -z'
'x, -y-1/2, z-1/2'

loop_
_atom_site_label
_atom_site_type_symbol
_atom_site_fract_x
_atom_site_fract_y
_atom_site_fract_z
_atom_site_U_iso_or_equiv
_atom_site_adp_type
_atom_site_occupancy
_atom_site_symmetry_multiplicity
_atom_site_calc_flag
_atom_site_refinement_flags
Mo1 Mo 0.32244(5) 0.41416(8) 0.59750(2) 0.01294(15) Uani 1 1 d .
Cl1 Cl 0.31357(19) 0.7715(3) 0.59109(9) 0.0276(4) Uani 1 1 d .
O1 O 0.4707(5) 0.3690(7) 0.5562(2) 0.0197(9) Uani 1 1 d .
O2 O 0.1520(5) 0.4259(7) 0.5262(2) 0.0207(9) Uani 1 1 d .
O3 O 0.1751(5) 0.2228(7) 0.5563(2) 0.0202(9) Uani 1 1 d .
O4 O 0.4165(5) 0.4452(8) 0.6917(2) 0.0222(9) Uani 1 1 d .
O5 O 0.3588(5) 0.2379(7) 0.6754(2) 0.0211(9) Uani 1 1 d .
N1 N -0.0517(5) 0.4932(8) 0.6158(2) 0.0136(9) Uani 1 1 d .
H1 H -0.0430 0.4918 0.5722 0.016 Uiso 1 1 calc R
N2 N 0.0675(5) 0.4887(7) 0.6644(2) 0.0121(9) Uani 1 1 d .
N3 N 0.2479(5) 0.4949(8) 0.7928(2) 0.0136(9) Uani 1 1 d D
H3 H 0.310(7) 0.496(12) 0.758(3) 0.020 Uiso 1 1 d D
C1 C -0.1848(6) 0.4999(9) 0.6399(3) 0.0143(10) Uani 1 1 d .
H1A H -0.2819 0.5044 0.6139 0.017 Uiso 1 1 calc R
C2 C -0.1540(6) 0.4993(9) 0.7096(3) 0.0140(10) Uani 1 1 d .
H2 H -0.2244 0.5026 0.7416 0.017 Uiso 1 1 calc R
C3 C 0.0047(6) 0.4925(8) 0.7228(3) 0.0108(9) Uani 1 1 d .
C4 C 0.0964(6) 0.4943(9) 0.7894(3) 0.0133(10) Uani 1 1 d .
C5 C 0.0325(6) 0.4942(9) 0.8501(3) 0.0151(10) Uani 1 1 d .
H5 H -0.0743 0.4937 0.8494 0.018 Uiso 1 1 calc R
C6 C 0.1275(7) 0.4948(10) 0.9113(3) 0.0187(12) Uani 1 1 d .
H6 H 0.0850 0.4950 0.9528 0.022 Uiso 1 1 calc R
C7 C 0.2826(7) 0.4952(10) 0.9127(3) 0.0194(12) Uani 1 1 d .
H7 H 0.3474 0.4947 0.9546 0.023 Uiso 1 1 calc R
C8 C 0.3416(6) 0.4962(9) 0.8516(3) 0.0159(11) Uani 1 1 d .
H8 H 0.4480 0.4979 0.8512 0.019 Uiso 1 1 calc R

loop_
_atom_site_aniso_label
_atom_site_aniso_U_11
_atom_site_aniso_U_22
_atom_site_aniso_U_33
_atom_site_aniso_U_23
_atom_site_aniso_U_13
_atom_site_aniso_U_12
Mo1 0.0121(2) 0.0170(3) 0.0097(2) 0.00119(18) 0.00170(15) 0.00089(18)
Cl1 0.0295(8) 0.0185(7) 0.0366(9) 0.0023(6) 0.0109(7) -0.0036(6)
O1 0.0179(19) 0.025(2) 0.0165(19) 0.0025(17) 0.0050(15) 0.0029(17)
O2 0.019(2) 0.028(2) 0.0141(18) 0.0044(18) -0.0004(15) 0.0039(18)
O3 0.023(2) 0.018(2) 0.020(2) -0.0043(17) 0.0025(16) -0.0023(17)
O4 0.021(2) 0.033(3) 0.0122(18) -0.0021(18) 0.0018(15) -0.0006(19)
O5 0.026(2) 0.023(2) 0.0148(19) 0.0066(17) 0.0060(16) 0.0079(18)
N1 0.015(2) 0.016(2) 0.0089(19) -0.0005(17) -0.0009(16) 0.0026(18)
N2 0.013(2) 0.013(2) 0.0099(19) 0.0006(17) -0.0012(16) 0.0011(17)
N3 0.018(2) 0.013(2) 0.0102(19) 0.0003(17) 0.0015(17) 0.0000(18)
C1 0.013(2) 0.014(3) 0.015(2) -0.003(2) -0.0004(19) 0.002(2)
C2 0.014(2) 0.013(3) 0.016(2) -0.002(2) 0.0044(19) 0.000(2)
C3 0.011(2) 0.009(2) 0.012(2) 0.0015(18) 0.0010(18) -0.0018(18)
C4 0.016(2) 0.012(3) 0.012(2) 0.0011(19) 0.0015(19) 0.000(2)
C5 0.017(2) 0.016(3) 0.014(2) 0.003(2) 0.006(2) 0.001(2)
C6 0.025(3) 0.022(3) 0.010(2) 0.000(2) 0.007(2) 0.002(2)
C7 0.024(3) 0.022(3) 0.012(2) 0.000(2) 0.000(2) 0.000(2)
C8 0.014(2) 0.019(3) 0.014(2) 0.001(2) -0.0013(19) -0.002(2)

loop_
_atom_type_symbol
_atom_type_description
_atom_type_scat_dispersion_real
_atom_type_scat_dispersion_imag
_atom_type_scat_source
C C 0.0033 0.0016 'International Tables Vol C Tables 4.2.6.8 and 6.1.1.4'
H H 0.0000 0.0000 'International Tables Vol C Tables 4.2.6.8 and 6.1.1.4'
N N 0.0061 0.0033 'International Tables Vol C Tables 4.2.6.8 and 6.1.1.4'
O O 0.0106 0.0060 'International Tables Vol C Tables 4.2.6.8 and 6.1.1.4'
Cl Cl 0.1484 0.1585 'International Tables Vol C Tables 4.2.6.8 and 6.1.1.4'
Mo Mo -1.6832 0.6857 'International Tables Vol C Tables 4.2.6.8 and 6.1.1.4'

loop_
_geom_angle_atom_site_label_1
_geom_angle_atom_site_label_2
_geom_angle_atom_site_label_3
_geom_angle
O1 Mo1 O3 102.3(2)
O1 Mo1 O5 102.9(2)
O3 Mo1 O5 88.8(2)
O1 Mo1 O2 104.08(19)
O3 Mo1 O2 44.80(19)
O5 Mo1 O2 130.1(2)
O1 Mo1 O4 102.7(2)
O3 Mo1 O4 131.2(2)
O5 Mo1 O4 44.9(2)
O2 Mo1 O4 153.01(19)
O1 Mo1 Cl1 100.09(17)
O3 Mo1 Cl1 128.05(14)
O5 Mo1 Cl1 130.31(15)
O2 Mo1 Cl1 84.44(15)
O4 Mo1 Cl1 87.36(16)
O3 O2 Mo1 67.2(2)
O2 O3 Mo1 68.0(2)
O5 O4 Mo1 66.5(2)
O4 O5 Mo1 68.6(2)
C1 N1 N2 113.6(4)
C1 N1 H1 123.2
N2 N1 H1 123.2
N1 N2 C3 104.0(4)
C4 N3 C8 123.4(5)
C4 N3 H3 130(5)
C8 N3 H3 106(5)
N1 C1 C2 106.8(5)
N1 C1 H1A 126.6
C2 C1 H1A 126.6
C1 C2 C3 104.7(5)
C1 C2 H2 127.6
C3 C2 H2 127.6
N2 C3 C2 110.9(5)
N2 C3 C4 122.1(5)
C2 C3 C4 127.0(5)
N3 C4 C5 118.4(5)
N3 C4 C3 119.1(5)
C5 C4 C3 122.5(5)
C6 C5 C4 119.0(5)
C6 C5 H5 120.5
C4 C5 H5 120.5
C7 C6 C5 120.9(5)
C7 C6 H6 119.6
C5 C6 H6 119.6
C6 C7 C8 118.4(5)
C6 C7 H7 120.8
C8 C7 H7 120.8
N3 C8 C7 119.9(5)
N3 C8 H8 120.0
C7 C8 H8 120.0

loop_
_geom_bond_atom_site_label_1
_geom_bond_atom_site_label_2
_geom_bond_distance
Mo1 O1 1.671(4)
Mo1 O3 1.931(4)
Mo1 O5 1.933(4)
Mo1 O2 1.942(4)
Mo1 O4 1.961(4)
Mo1 Cl1 2.3710(18)
O2 O3 1.476(6)
O4 O5 1.488(7)
N1 C1 1.336(7)
N1 N2 1.342(6)
N1 H1 0.8800
N2 C3 1.352(7)
N3 C4 1.344(7)
N3 C8 1.347(7)
N3 H3 0.94(6)
C1 C2 1.377(8)
C1 H1A 0.9500
C2 C3 1.406(7)
C2 H2 0.9500
C3 C4 1.464(7)
C4 C5 1.398(7)
C5 C6 1.392(8)
C5 H5 0.9500
C6 C7 1.380(9)
C6 H6 0.9500
C7 C8 1.383(8)
C7 H7 0.9500
C8 H8 0.9500

loop_
_geom_hbond_atom_site_label_D
_geom_hbond_atom_site_label_H
_geom_hbond_atom_site_label_A
_geom_hbond_distance_DH
_geom_hbond_distance_HA
_geom_hbond_distance_DA
_geom_hbond_angle_DHA
_geom_hbond_site_symmetry_A
N1 H1 O2 0.88 2.11 2.738(6) 127.6 .
N1 H1 O2 0.88 2.14 2.898(6) 144.1 3_566
N3 H3 O4 0.94(6) 1.75(6) 2.679(6) 168(7) .
N3 H3 O5 0.94(6) 2.44(6) 3.147(6) 131(6) .

loop_
_geom_torsion_atom_site_label_1
_geom_torsion_atom_site_label_2
_geom_torsion_atom_site_label_3
_geom_torsion_atom_site_label_4
_geom_torsion
O1 Mo1 O2 O3 93.4(3)
O5 Mo1 O2 O3 -27.5(3)
O4 Mo1 O2 O3 -94.6(5)
Cl1 Mo1 O2 O3 -167.6(2)
O1 Mo1 O3 O2 -97.7(3)
O5 Mo1 O3 O2 159.3(3)
O4 Mo1 O3 O2 143.1(3)
Cl1 Mo1 O3 O2 15.7(3)
O1 Mo1 O4 O5 -95.7(3)
O3 Mo1 O4 O5 23.4(4)
O2 Mo1 O4 O5 92.2(5)
Cl1 Mo1 O4 O5 164.5(2)
O1 Mo1 O5 O4 95.1(3)
O3 Mo1 O5 O4 -162.6(3)
O2 Mo1 O5 O4 -143.7(3)
Cl1 Mo1 O5 O4 -20.4(3)
C1 N1 N2 C3 0.1(6)
N2 N1 C1 C2 -0.2(7)
N1 C1 C2 C3 0.2(6)
N1 N2 C3 C2 0.0(6)
N1 N2 C3 C4 -178.6(5)
C1 C2 C3 N2 -0.2(7)
C1 C2 C3 C4 178.3(6)
C8 N3 C4 C5 -0.3(9)
C8 N3 C4 C3 -179.9(5)
N2 C3 C4 N3 0.9(8)
C2 C3 C4 N3 -177.4(6)
N2 C3 C4 C5 -178.7(5)
C2 C3 C4 C5 2.9(9)
N3 C4 C5 C6 0.0(9)
C3 C4 C5 C6 179.7(6)
C4 C5 C6 C7 -0.1(10)
C5 C6 C7 C8 0.4(10)
C4 N3 C8 C7 0.6(9)
C6 C7 C8 N3 -0.7(9)
